data_4508930
loop_
_publ_author_name
'Wen, Li-Li'
'Lu, Zhen-Da'
'Ren, Xiao-Ming'
'Duan, Chun-Ying'
'Meng, Qing-Jin'
'Gao, Song'

_publ_section_title
;
 Metal-Organic Coordination Polymers Containing Pyridine-2,3-dicarboxylic
 AcidN-Oxide (2,3-PDCO)
;
_journal_issue 1
_journal_name_full 'Crystal Growth &amp; Design'
_journal_page_first 227
_journal_paper_doi 10.1021/cg800329k
_journal_volume 9
_journal_year 2009
_chemical_formula_moiety 'C29 H21 Co N5 O5, H2 O'
_chemical_formula_sum 'C29 H23 Co N5 O6'
_chemical_formula_weight 596.45
_chemical_name_systematic
; 
 ? 
;
_space_group_IT_number 2
_symmetry_cell_setting triclinic
_symmetry_space_group_name_Hall '-P 1'
_symmetry_space_group_name_H-M 'P -1'
_atom_sites_solution_hydrogens geom
_atom_sites_solution_primary direct
_atom_sites_solution_secondary difmap
_audit_creation_method SHELXL-97
_cell_angle_alpha 102.077(4)
_cell_angle_beta 99.661(4)
_cell_angle_gamma 115.816(3)
_cell_formula_units_Z 2
_cell_length_a 10.3937(19)
_cell_length_b 11.728(2)
_cell_length_c 12.594(2)
_cell_measurement_reflns_used 615
_cell_measurement_temperature 293(2)
_cell_measurement_theta_max 18.67
_cell_measurement_theta_min 2.19
_cell_volume 1291.6(4)
_computing_cell_refinement SMART
_computing_data_collection 'SMART (Bruker, 2000)'
_computing_data_reduction 'SAINT (Bruker, 2000)'
_computing_molecular_graphics SHELXTL
_computing_publication_material SHELXTL
_computing_structure_refinement SHELXTL
_computing_structure_solution 'SHELXTL (Bruker, 2000)'
_diffrn_ambient_temperature 293(2)
_diffrn_measured_fraction_theta_full 0.986
_diffrn_measured_fraction_theta_max 0.986
_diffrn_radiation_monochromator graphite
_diffrn_radiation_source 'fine-focus sealed tube'
_diffrn_radiation_type MoK\a
_diffrn_radiation_wavelength 0.71073
_diffrn_reflns_av_R_equivalents 0.0302
_diffrn_reflns_av_sigmaI/netI 0.0399
_diffrn_reflns_limit_h_max 12
_diffrn_reflns_limit_h_min -12
_diffrn_reflns_limit_k_max 13
_diffrn_reflns_limit_k_min -13
_diffrn_reflns_limit_l_max 9
_diffrn_reflns_limit_l_min -14
_diffrn_reflns_number 6500
_diffrn_reflns_theta_full 25.00
_diffrn_reflns_theta_max 25.00
_diffrn_reflns_theta_min 2.03
_exptl_absorpt_coefficient_mu 0.720
_exptl_absorpt_correction_T_max 0.86
_exptl_absorpt_correction_T_min 0.83
_exptl_absorpt_correction_type multi-scan
_exptl_absorpt_process_details 'SADABS(Bruker, 2000)'
_exptl_crystal_colour purple
_exptl_crystal_density_diffrn 1.534
_exptl_crystal_density_method 'not measured'
_exptl_crystal_description block
_exptl_crystal_F_000 614
_exptl_crystal_size_max 0.22
_exptl_crystal_size_mid 0.20
_exptl_crystal_size_min 0.20
_refine_diff_density_max 0.327
_refine_diff_density_min -0.701
_refine_diff_density_rms 0.067
_refine_ls_extinction_method none
_refine_ls_goodness_of_fit_ref 1.082
_refine_ls_hydrogen_treatment constr
_refine_ls_matrix_type full
_refine_ls_number_parameters 358
_refine_ls_number_reflns 4476
_refine_ls_number_restraints 0
_refine_ls_restrained_S_all 1.082
_refine_ls_R_factor_all 0.0751
_refine_ls_R_factor_gt 0.0624
_refine_ls_shift/su_max 0.000
_refine_ls_shift/su_mean 0.000
_refine_ls_structure_factor_coef Fsqd
_refine_ls_weighting_details 'calc w=1/[\s^2^(Fo^2^)+(0.0700P)^2^+1.8800P] where P=(Fo^2^+2Fc^2^)/3'
_refine_ls_weighting_scheme calc
_refine_ls_wR_factor_gt 0.1462
_refine_ls_wR_factor_ref 0.1516
_reflns_number_gt 3799
_reflns_number_total 4476
_reflns_threshold_expression >2sigma(I)
_cod_data_source_file cg800329ksup4.cif
_cod_data_source_block 51203bm
_cod_depositor_comments
;
The following automatic conversions were performed:

'_symmetry_cell_setting' value 'Triclinic' changed to 'triclinic'
according to /home/saulius/struct/CIF-dictionaries/cif_core.dic
dictionary named 'cif_core.dic' version 2.4.2 from
2011-04-26.

'_exptl_absorpt_correction_type' value 'Multi-scan'
changed to 'multi-scan' according to
/home/saulius/struct/CIF-dictionaries/cif_core.dic dictionary named
'cif_core.dic' version 2.4.2 from 2011-04-26.

Automatic conversion script
Id: cif_fix_values 1891 2012-01-12 08:04:46Z andrius 
;
_cod_database_code 4508930

loop_
_symmetry_equiv_pos_as_xyz
'x, y, z'
'-x, -y, -z'

loop_
_atom_site_label
_atom_site_type_symbol
_atom_site_fract_x
_atom_site_fract_y
_atom_site_fract_z
_atom_site_U_iso_or_equiv
_atom_site_adp_type
_atom_site_occupancy
_atom_site_symmetry_multiplicity
_atom_site_calc_flag
_atom_site_refinement_flags
Co1 Co 0.72118(6) 0.79446(6) 0.38104(5) 0.03462(19) Uani 1 1 d .
C1 C 0.4653(5) 0.7435(5) 0.4822(4) 0.0448(10) Uani 1 1 d .
H1 H 0.4921 0.6982 0.5261 0.054 Uiso 1 1 calc R
C2 C 0.4539(4) 0.8418(4) 0.3575(3) 0.0356(9) Uani 1 1 d .
C3 C 0.4744(5) 0.9003(4) 0.2729(4) 0.0476(11) Uani 1 1 d .
H3 H 0.5460 0.9034 0.2364 0.057 Uiso 1 1 calc R
C4 C 0.3842(5) 0.9539(5) 0.2449(5) 0.0607(14) Uani 1 1 d .
H4 H 0.3936 0.9922 0.1870 0.073 Uiso 1 1 calc R
C5 C 0.2820(6) 0.9521(5) 0.2998(6) 0.0687(16) Uani 1 1 d .
H5 H 0.2244 0.9906 0.2787 0.082 Uiso 1 1 calc R
C6 C 0.2599(5) 0.8968(5) 0.3838(6) 0.0634(15) Uani 1 1 d .
H6 H 0.1896 0.8972 0.4207 0.076 Uiso 1 1 calc R
C7 C 0.3478(4) 0.8391(4) 0.4126(4) 0.0398(9) Uani 1 1 d .
C8 C 0.2733(5) 0.7558(5) 0.5744(5) 0.0556(12) Uani 1 1 d .
H8A H 0.2474 0.8262 0.5919 0.067 Uiso 1 1 calc R
H8B H 0.3366 0.7625 0.6440 0.067 Uiso 1 1 calc R
C9 C 0.1312(4) 0.6217(4) 0.5335(4) 0.0449(11) Uani 1 1 d .
C10 C 0.0079(5) 0.5976(5) 0.4511(4) 0.0486(11) Uani 1 1 d .
H10 H 0.0124 0.6626 0.4181 0.058 Uiso 1 1 calc R
C11 C -0.1218(5) 0.4763(5) 0.4181(4) 0.0507(11) Uani 1 1 d .
H11 H -0.2043 0.4602 0.3624 0.061 Uiso 1 1 calc R
C12 C 0.7323(5) 0.6617(5) 0.1576(4) 0.0453(10) Uani 1 1 d .
H12 H 0.7978 0.7450 0.1546 0.054 Uiso 1 1 calc R
C13 C 0.5861(4) 0.5095(4) 0.2124(3) 0.0360(9) Uani 1 1 d .
C14 C 0.4958(5) 0.4350(5) 0.2692(4) 0.0452(10) Uani 1 1 d .
H14 H 0.4920 0.4751 0.3397 0.054 Uiso 1 1 calc R
C15 C 0.4119(6) 0.2989(6) 0.2164(5) 0.0631(14) Uani 1 1 d .
H15 H 0.3469 0.2467 0.2506 0.076 Uiso 1 1 calc R
C16 C 0.4219(7) 0.2371(5) 0.1128(5) 0.0675(15) Uani 1 1 d .
H16 H 0.3656 0.1447 0.0808 0.081 Uiso 1 1 calc R
C17 C 0.5128(6) 0.3097(5) 0.0572(4) 0.0580(13) Uani 1 1 d .
H17 H 0.5187 0.2695 -0.0124 0.070 Uiso 1 1 calc R
C18 C 0.5962(5) 0.4478(4) 0.1113(3) 0.0393(9) Uani 1 1 d .
C19 C 0.7381(6) 0.5365(5) -0.0244(4) 0.0486(11) Uani 1 1 d .
H19A H 0.7617 0.6172 -0.0447 0.058 Uiso 1 1 calc R
H19B H 0.6569 0.4621 -0.0868 0.058 Uiso 1 1 calc R
C20 C 0.8739(5) 0.5167(5) -0.0094(3) 0.0406(10) Uani 1 1 d .
C21 C 0.8663(5) 0.4008(4) -0.0744(4) 0.0446(10) Uani 1 1 d .
H21 H 0.7756 0.3328 -0.1253 0.053 Uiso 1 1 calc R
C22 C 0.9916(5) 0.3858(5) -0.0642(4) 0.0482(11) Uani 1 1 d .
H22 H 0.9841 0.3077 -0.1084 0.058 Uiso 1 1 calc R
C23 C 1.0939(4) 0.9964(5) 0.6930(4) 0.0436(10) Uani 1 1 d .
C24 C 1.0539(3) 0.8702(2) 0.7200(2) 0.0445(10) Uani 1 1 d G
N5 N 1.1605(2) 0.8854(2) 0.8129(2) 0.0459(9) Uani 1 1 d G
C26 C 1.1395(3) 0.7772(3) 0.85079(19) 0.0419(10) Uani 1 1 d G
H26 H 1.2108 0.7874 0.9129 0.050 Uiso 1 1 calc R
C27 C 1.0120(3) 0.6539(2) 0.7958(2) 0.0480(11) Uani 1 1 d G
H27 H 0.9979 0.5815 0.8211 0.058 Uiso 1 1 calc R
C28 C 0.9054(3) 0.6387(2) 0.7029(2) 0.0516(12) Uani 1 1 d G
H28 H 0.8201 0.5561 0.6661 0.062 Uiso 1 1 calc R
C29 C 0.9264(3) 0.7468(3) 0.66505(19) 0.0407(9) Uani 1 1 d G
C30 C 0.8153(5) 0.7290(5) 0.5630(4) 0.0424(10) Uani 1 1 d .
N1 N 0.5281(4) 0.7818(4) 0.4039(3) 0.0377(8) Uani 1 1 d .
N2 N 0.3582(4) 0.7772(4) 0.4916(3) 0.0445(9) Uani 1 1 d .
N3 N 0.6751(4) 0.6458(3) 0.2413(3) 0.0393(8) Uani 1 1 d .
N4 N 0.6883(4) 0.5469(4) 0.0758(3) 0.0441(9) Uani 1 1 d .
O1 O 0.8645(3) 0.8159(3) 0.5141(3) 0.0508(8) Uani 1 1 d .
O2 O 0.6869(4) 0.6332(4) 0.5330(3) 0.0646(10) Uani 1 1 d .
O3 O 1.2711(4) 0.9993(5) 0.8697(3) 0.0784(12) Uani 1 1 d .
O4 O 1.0313(4) 1.0587(3) 0.7255(3) 0.0632(10) Uani 1 1 d .
O5 O 1.1923(3) 1.0301(3) 0.6425(3) 0.0429(7) Uani 1 1 d .
O6 O -0.0015(19) 0.0679(15) 0.9570(11) 0.314(8) Uani 1 1 d .
H6D H 0.0346 0.1204 0.9195 0.377 Uiso 1 1 d R
H6B H 0.0034 0.1126 1.0216 0.471 Uiso 1 1 d R

loop_
_atom_site_aniso_label
_atom_site_aniso_U_11
_atom_site_aniso_U_22
_atom_site_aniso_U_33
_atom_site_aniso_U_23
_atom_site_aniso_U_13
_atom_site_aniso_U_12
Co1 0.0300(3) 0.0412(3) 0.0375(3) 0.0127(2) 0.0121(2) 0.0207(2)
C1 0.035(2) 0.057(3) 0.049(3) 0.022(2) 0.0171(19) 0.024(2)
C2 0.0252(19) 0.035(2) 0.041(2) 0.0058(17) 0.0086(16) 0.0128(17)
C3 0.032(2) 0.041(2) 0.051(3) 0.006(2) 0.0001(19) 0.0100(19)
C4 0.040(3) 0.050(3) 0.079(4) 0.028(3) 0.003(2) 0.014(2)
C5 0.040(3) 0.050(3) 0.115(5) 0.028(3) 0.010(3) 0.026(2)
C6 0.034(2) 0.042(3) 0.110(5) 0.010(3) 0.021(3) 0.021(2)
C7 0.029(2) 0.033(2) 0.048(2) 0.0036(18) 0.0095(18) 0.0119(17)
C8 0.043(3) 0.057(3) 0.063(3) 0.012(2) 0.026(2) 0.020(2)
C9 0.028(2) 0.047(3) 0.049(3) 0.004(2) 0.0212(19) 0.0101(19)
C10 0.038(2) 0.060(3) 0.054(3) 0.020(2) 0.020(2) 0.025(2)
C11 0.027(2) 0.061(3) 0.057(3) 0.011(2) 0.0081(19) 0.020(2)
C12 0.046(3) 0.053(3) 0.042(2) 0.014(2) 0.020(2) 0.026(2)
C13 0.038(2) 0.037(2) 0.038(2) 0.0120(17) 0.0096(17) 0.0225(19)
C14 0.047(2) 0.052(3) 0.034(2) 0.010(2) 0.0035(19) 0.027(2)
C15 0.068(3) 0.063(3) 0.054(3) 0.027(3) 0.023(3) 0.023(3)
C16 0.088(4) 0.036(3) 0.058(3) 0.014(2) 0.015(3) 0.015(3)
C17 0.076(4) 0.050(3) 0.045(3) 0.011(2) 0.006(2) 0.035(3)
C18 0.045(2) 0.046(2) 0.037(2) 0.0165(19) 0.0114(18) 0.030(2)
C19 0.056(3) 0.062(3) 0.034(2) 0.015(2) 0.009(2) 0.035(2)
C20 0.047(2) 0.055(3) 0.029(2) 0.0170(19) 0.0180(18) 0.029(2)
C21 0.048(3) 0.040(2) 0.036(2) 0.0070(18) 0.0068(19) 0.018(2)
C22 0.056(3) 0.050(3) 0.037(2) 0.002(2) 0.006(2) 0.033(2)
C23 0.0230(19) 0.049(3) 0.051(3) 0.020(2) 0.0110(18) 0.0087(19)
C24 0.039(2) 0.067(3) 0.039(2) 0.021(2) 0.0252(19) 0.029(2)
N5 0.0351(19) 0.049(2) 0.0375(19) 0.0160(17) 0.0019(16) 0.0094(18)
C26 0.036(2) 0.056(3) 0.031(2) 0.0144(19) 0.0177(17) 0.017(2)
C27 0.046(3) 0.046(3) 0.044(2) 0.017(2) 0.010(2) 0.016(2)
C28 0.043(3) 0.052(3) 0.040(2) 0.009(2) 0.010(2) 0.010(2)
C29 0.043(2) 0.048(2) 0.043(2) 0.021(2) 0.0228(19) 0.026(2)
C30 0.042(2) 0.059(3) 0.035(2) 0.013(2) 0.0159(19) 0.031(2)
N1 0.0300(17) 0.047(2) 0.0399(19) 0.0123(16) 0.0120(15) 0.0218(16)
N2 0.0274(17) 0.040(2) 0.053(2) 0.0031(17) 0.0142(16) 0.0094(15)
N3 0.0424(19) 0.043(2) 0.0285(17) 0.0032(15) 0.0084(15) 0.0215(17)
N4 0.048(2) 0.056(2) 0.0382(19) 0.0141(17) 0.0185(16) 0.0319(19)
O1 0.0425(17) 0.061(2) 0.0505(18) 0.0286(16) 0.0056(14) 0.0247(16)
O2 0.0357(18) 0.060(2) 0.078(3) 0.0151(19) 0.0083(17) 0.0127(17)
O3 0.061(2) 0.093(3) 0.051(2) 0.024(2) -0.0044(18) 0.020(2)
O4 0.0468(19) 0.051(2) 0.093(3) 0.0112(19) 0.0281(19) 0.0271(17)
O5 0.0305(15) 0.0481(17) 0.0552(18) 0.0250(15) 0.0174(13) 0.0180(14)
O6 0.42(2) 0.34(2) 0.244(15) 0.043(11) 0.159(15) 0.242(18)

loop_
_atom_type_symbol
_atom_type_description
_atom_type_scat_dispersion_real
_atom_type_scat_dispersion_imag
_atom_type_scat_source
C C 0.0033 0.0016 'International Tables Vol C Tables 4.2.6.8 and 6.1.1.4'
H H 0.0000 0.0000 'International Tables Vol C Tables 4.2.6.8 and 6.1.1.4'
N N 0.0061 0.0033 'International Tables Vol C Tables 4.2.6.8 and 6.1.1.4'
O O 0.0106 0.0060 'International Tables Vol C Tables 4.2.6.8 and 6.1.1.4'
Co Co 0.3494 0.9721 'International Tables Vol C Tables 4.2.6.8 and 6.1.1.4'

loop_
_geom_angle_atom_site_label_1
_geom_angle_atom_site_label_2
_geom_angle_atom_site_label_3
_geom_angle
_geom_angle_site_symmetry_1
_geom_angle_site_symmetry_3
O1 Co1 O5 104.58(13) . 2_776
O1 Co1 N3 114.81(14) . .
O5 Co1 N3 112.12(14) 2_776 .
O1 Co1 N1 115.71(14) . .
O5 Co1 N1 98.91(13) 2_776 .
N3 Co1 N1 109.49(14) . .
N1 C1 N2 112.7(4) . .
N1 C1 H1 123.6 . .
N2 C1 H1 123.6 . .
C3 C2 N1 130.0(4) . .
C3 C2 C7 121.0(4) . .
N1 C2 C7 108.9(4) . .
C4 C3 C2 117.2(5) . .
C4 C3 H3 121.4 . .
C2 C3 H3 121.4 . .
C5 C4 C3 121.4(5) . .
C5 C4 H4 119.3 . .
C3 C4 H4 119.3 . .
C6 C5 C4 123.0(5) . .
C6 C5 H5 118.5 . .
C4 C5 H5 118.5 . .
C5 C6 C7 116.8(5) . .
C5 C6 H6 121.6 . .
C7 C6 H6 121.6 . .
N2 C7 C2 106.2(4) . .
N2 C7 C6 133.3(4) . .
C2 C7 C6 120.5(5) . .
N2 C8 C9 113.7(4) . .
N2 C8 H8A 108.8 . .
C9 C8 H8A 108.8 . .
N2 C8 H8B 108.8 . .
C9 C8 H8B 108.8 . .
H8A C8 H8B 107.7 . .
C10 C9 C11 119.2(4) . 2_566
C10 C9 C8 120.7(5) . .
C11 C9 C8 120.0(4) 2_566 .
C11 C10 C9 119.6(5) . .
C11 C10 H10 120.2 . .
C9 C10 H10 120.2 . .
C10 C11 C9 121.2(4) . 2_566
C10 C11 H11 119.4 . .
C9 C11 H11 119.4 2_566 .
N3 C12 N4 114.1(4) . .
N3 C12 H12 123.0 . .
N4 C12 H12 123.0 . .
C18 C13 N3 109.6(4) . .
C18 C13 C14 120.6(4) . .
N3 C13 C14 129.8(4) . .
C15 C14 C13 117.1(4) . .
C15 C14 H14 121.5 . .
C13 C14 H14 121.5 . .
C14 C15 C16 121.8(5) . .
C14 C15 H15 119.1 . .
C16 C15 H15 119.1 . .
C17 C16 C15 121.5(5) . .
C17 C16 H16 119.3 . .
C15 C16 H16 119.3 . .
C16 C17 C18 116.1(5) . .
C16 C17 H17 122.0 . .
C18 C17 H17 122.0 . .
N4 C18 C13 106.5(4) . .
N4 C18 C17 130.4(4) . .
C13 C18 C17 122.9(4) . .
N4 C19 C20 113.5(3) . .
N4 C19 H19A 108.9 . .
C20 C19 H19A 108.9 . .
N4 C19 H19B 108.9 . .
C20 C19 H19B 108.9 . .
H19A C19 H19B 107.7 . .
C22 C20 C21 118.0(4) 2_765 .
C22 C20 C19 120.9(4) 2_765 .
C21 C20 C19 121.0(4) . .
C22 C21 C20 120.8(4) . .
C22 C21 H21 119.6 . .
C20 C21 H21 119.6 . .
C20 C22 C21 121.1(4) 2_765 .
C20 C22 H22 119.4 2_765 .
C21 C22 H22 119.4 . .
O4 C23 O5 127.0(4) . .
O4 C23 C24 116.8(4) . .
O5 C23 C24 116.2(4) . .
N5 C24 C29 120.0 . .
N5 C24 C23 112.5(2) . .
C29 C24 C23 127.5(2) . .
O3 N5 C26 119.0(2) . .
O3 N5 C24 120.8(3) . .
C26 N5 C24 120.0 . .
C27 C26 N5 120.0 . .
C27 C26 H26 120.0 . .
N5 C26 H26 120.0 . .
C28 C27 C26 120.0 . .
C28 C27 H27 120.0 . .
C26 C27 H27 120.0 . .
C27 C28 C29 120.0 . .
C27 C28 H28 120.0 . .
C29 C28 H28 120.0 . .
C28 C29 C24 120.0 . .
C28 C29 C30 119.9(3) . .
C24 C29 C30 120.1(3) . .
O2 C30 O1 126.1(4) . .
O2 C30 C29 119.2(4) . .
O1 C30 C29 114.7(4) . .
C1 N1 C2 105.1(3) . .
C1 N1 Co1 128.1(3) . .
C2 N1 Co1 125.3(3) . .
C1 N2 C7 107.1(4) . .
C1 N2 C8 126.2(4) . .
C7 N2 C8 126.7(4) . .
C12 N3 C13 104.2(3) . .
C12 N3 Co1 125.1(3) . .
C13 N3 Co1 130.6(3) . .
C12 N4 C18 105.6(4) . .
C12 N4 C19 125.1(4) . .
C18 N4 C19 129.2(4) . .
C30 O1 Co1 115.3(3) . .
C23 O5 Co1 121.6(3) . 2_776
H6D O6 H6B 109.5 . .

loop_
_geom_bond_atom_site_label_1
_geom_bond_atom_site_label_2
_geom_bond_distance
_geom_bond_site_symmetry_2
Co1 O1 1.936(3) .
Co1 O5 1.966(3) 2_776
Co1 N3 2.018(3) .
Co1 N1 2.021(3) .
C1 N1 1.321(5) .
C1 N2 1.348(5) .
C1 H1 0.9300 .
C2 C3 1.381(6) .
C2 N1 1.387(5) .
C2 C7 1.391(6) .
C3 C4 1.375(7) .
C3 H3 0.9300 .
C4 C5 1.357(8) .
C4 H4 0.9300 .
C5 C6 1.354(8) .
C5 H5 0.9300 .
C6 C7 1.397(6) .
C6 H6 0.9300 .
C7 N2 1.365(6) .
C8 N2 1.468(6) .
C8 C9 1.518(6) .
C8 H8A 0.9700 .
C8 H8B 0.9700 .
C9 C10 1.383(6) .
C9 C11 1.385(7) 2_566
C10 C11 1.381(7) .
C10 H10 0.9300 .
C11 C9 1.385(7) 2_566
C11 H11 0.9300 .
C12 N3 1.302(5) .
C12 N4 1.345(6) .
C12 H12 0.9300 .
C13 C18 1.372(6) .
C13 N3 1.378(5) .
C13 C14 1.388(6) .
C14 C15 1.378(7) .
C14 H14 0.9300 .
C15 C16 1.397(8) .
C15 H15 0.9300 .
C16 C17 1.370(8) .
C16 H16 0.9300 .
C17 C18 1.399(7) .
C17 H17 0.9300 .
C18 N4 1.364(6) .
C19 N4 1.443(6) .
C19 C20 1.516(6) .
C19 H19A 0.9700 .
C19 H19B 0.9700 .
C20 C22 1.360(6) 2_765
C20 C21 1.394(6) .
C21 C22 1.376(6) .
C21 H21 0.9300 .
C22 C20 1.360(6) 2_765
C22 H22 0.9300 .
C23 O4 1.226(6) .
C23 O5 1.257(5) .
C23 C24 1.483(5) .
C24 N5 1.3900 .
C24 C29 1.3900 .
N5 O3 1.267(5) .
N5 C26 1.3900 .
C26 C27 1.3900 .
C26 H26 0.9300 .
C27 C28 1.3900 .
C27 H27 0.9300 .
C28 C29 1.3900 .
C28 H28 0.9300 .
C29 C30 1.486(5) .
C30 O2 1.238(6) .
C30 O1 1.263(5) .
O5 Co1 1.966(3) 2_776
O6 H6D 0.8500 .
O6 H6B 0.8501 .

loop_
_geom_hbond_atom_site_label_D
_geom_hbond_atom_site_label_H
_geom_hbond_atom_site_label_A
_geom_hbond_distance_DH
_geom_hbond_distance_HA
_geom_hbond_distance_DA
_geom_hbond_angle_DHA
_geom_hbond_site_symmetry_A
O6 H6D O4 0.85 2.39 2.977(13) 126.8 1_445
